data_4032385
loop_
_publ_author_name
'Naidu, Gonna Somu'
'Singh, Rekha'
'Kumar, Mukesh'
'Ghosh, Sunil K.'

_publ_section_title
;
 Tuning the Stability and the Reactivity of Substituted [3]Dendralenes for
 Quick Access to Diverse Copiously Functionalized Fused Polycycles with
 Step and Atom Economy.
;
_journal_issue 7
_journal_name_full 'The Journal of organic chemistry'
_journal_page_first 3648
_journal_page_last 3658
_journal_paper_doi 10.1021/acs.joc.7b00169
_journal_volume 82
_journal_year 2017
_chemical_formula_moiety 'C26 H27 Br N2 O6'
_chemical_formula_sum 'C26 H27 Br N2 O6'
_chemical_formula_weight 543.40
_space_group_crystal_system monoclinic
_space_group_IT_number 14
_space_group_name_Hall '-P 2ybc'
_space_group_name_H-M_alt 'P 1 21/c 1'
_symmetry_space_group_name_Hall '-P 2ybc'
_symmetry_space_group_name_H-M 'P 1 21/c 1'
_atom_sites_solution_hydrogens geom
_audit_creation_date 2016-02-24
_audit_creation_method
;
Olex2 1.2
(compiled 2015.09.30 svn.r3233 for OlexSys, GUI svn.r5103)
;
_cell_angle_alpha 90
_cell_angle_beta 114.970(6)
_cell_angle_gamma 90
_cell_formula_units_Z 4
_cell_length_a 15.9993(7)
_cell_length_b 10.8867(5)
_cell_length_c 16.1051(9)
_cell_measurement_reflns_used 6990
_cell_measurement_temperature 293
_cell_measurement_theta_max 72.4300
_cell_measurement_theta_min 3.0480
_cell_volume 2543.0(2)
_computing_cell_refinement 'CrysAlisPro 1.171.38.41 (Rigaku OD, 2015)'
_computing_data_collection 'CrysAlisPro 1.171.38.41 (Rigaku OD, 2015)'
_computing_data_reduction 'CrysAlisPro 1.171.38.41 (Rigaku OD, 2015)'
_computing_molecular_graphics 'Olex2 (Dolomanov et al., 2009)'
_computing_publication_material 'Olex2 (Dolomanov et al., 2009)'
_computing_structure_refinement 'ShelXL (Sheldrick, 2015)'
_computing_structure_solution 'ShelXS (Sheldrick, 2008)'
_diffrn_ambient_temperature 293
_diffrn_detector 'CCD plate'
_diffrn_detector_area_resol_mean 4.1600
_diffrn_detector_type Titan
_diffrn_measured_fraction_theta_full 0.999
_diffrn_measured_fraction_theta_max 0.981
_diffrn_measurement_details
;
List of Runs (angles in degrees, time in seconds):

  # Type    Start    End  Width  t~exp~   \w     \q     \k     \f   Frames
--------------------------------------------------------------------------
  1  \w    -46.00  25.00   1.00    2.50    --  -43.54  57.00 -60.00   71
  2  \w     67.00 106.00   1.00    2.50    --   43.54  77.00   0.00   39
  3  \w     76.00 103.00   1.00   10.00    --  102.90  61.00 -90.00   27
  4  \w    111.00 157.00   1.00   10.00    --  102.90  77.00-120.00   46
  5  \w    133.00 158.00   1.00   10.00    --  102.90  61.00 -90.00   25
  6  \w    110.00 140.00   1.00   10.00    --  102.90  61.00 -60.00   30
  7  \w    109.00 157.00   1.00   10.00    --  102.90  61.00-150.00   48
  8  \w     81.00 130.00   1.00   10.00    --  102.90  45.00 -30.00   49
  9  \w    102.00 155.00   1.00   10.00    --  102.90  61.00  60.00   53
 10  \w     76.00 120.00   1.00   10.00    --  102.90  61.00 -30.00   44
 11  \w     81.00 116.00   1.00   10.00    --  102.90  45.00 -60.00   35
 12  \w     82.00 109.00   1.00   10.00    --  102.90  45.00-120.00   27
 13  \w     77.00 104.00   1.00   10.00    --  102.90  61.00-120.00   27
 14  \w     77.00 103.00   1.00   10.00    --  102.90  57.00-107.03   26
 15  \w     76.00 102.00   1.00   10.00    --  102.90  61.00 -60.00   26
 16  \w     74.00 101.00   1.00   10.00    --  102.90  69.00 -54.59   27
 17  \w     71.00  97.00   1.00   10.00    --  102.90  77.00 -60.00   26
 18  \w     71.00  97.00   1.00   10.00    --  102.90  77.00 -90.00   26
 19  \w     78.00 104.00   1.00   10.00    --  102.90  62.00-126.30   26
 20  \w     77.00 103.00   1.00   10.00    --  102.90  61.00-150.00   26
 21  \w     71.00  97.00   1.00   10.00    --  102.90  77.00-120.00   26
 22  \w     71.00  97.00   1.00   10.00    --  102.90  77.00-150.00   26
 23  \w     19.00 105.00   1.00    2.50    --   43.54  57.00-150.00   86
 24  \w     13.00  98.00   1.00    2.50    --   43.54  77.00 -60.00   85
 25  \w     76.00 158.00   1.00   10.00    --  102.90 126.00  60.00   82
 26  \w     25.00 137.00   1.00   10.00    --  102.90 -15.00  90.00  112
 27  \w    101.00 127.00   1.00   10.00    --  102.90 -77.00 150.00   26
 28  \w     31.00  63.00   1.00   10.00    --  102.90 -77.00 150.00   32
 29  \w     21.00 107.00   1.00   10.00    --  102.90 -95.00   0.00   86
 30  \w     19.00  44.00   1.00    2.50    --   43.54  77.00   0.00   25
 31  \w   -105.00 -79.00   1.00    2.50    --  -43.54 -99.00 150.00   26
 32  \w   -125.00 -89.00   1.00    2.50    --  -43.54 -99.00 -30.00   36
 33  \w   -115.00 -79.00   1.00    2.50    --  -43.54-126.00-120.00   36
;
_diffrn_measurement_device 'four-circle diffractometer'
_diffrn_measurement_device_type 'SuperNova, Single source at offset, Titan'
_diffrn_measurement_method '\w scans'
_diffrn_orient_matrix_type 'CrysAlisPro convention (1999,Acta A55,543-557)'
_diffrn_orient_matrix_UB_11 -0.0747703000
_diffrn_orient_matrix_UB_12 -0.0133846000
_diffrn_orient_matrix_UB_13 -0.0986661000
_diffrn_orient_matrix_UB_21 0.0653182000
_diffrn_orient_matrix_UB_22 0.0585647000
_diffrn_orient_matrix_UB_23 -0.0368036000
_diffrn_orient_matrix_UB_31 0.0377366000
_diffrn_orient_matrix_UB_32 -0.1281300000
_diffrn_orient_matrix_UB_33 -0.0065049000
_diffrn_radiation_monochromator mirror
_diffrn_radiation_probe x-ray
_diffrn_radiation_type CuK\a
_diffrn_radiation_wavelength 1.54184
_diffrn_reflns_av_R_equivalents 0.0875
_diffrn_reflns_av_unetI/netI 0.0535
_diffrn_reflns_Laue_measured_fraction_full 0.999
_diffrn_reflns_Laue_measured_fraction_max 0.981
_diffrn_reflns_limit_h_max 19
_diffrn_reflns_limit_h_min -19
_diffrn_reflns_limit_k_max 13
_diffrn_reflns_limit_k_min -13
_diffrn_reflns_limit_l_max 19
_diffrn_reflns_limit_l_min -19
_diffrn_reflns_number 22960
_diffrn_reflns_point_group_measured_fraction_full 0.999
_diffrn_reflns_point_group_measured_fraction_max 0.981
_diffrn_reflns_theta_full 67.684
_diffrn_reflns_theta_max 73.302
_diffrn_reflns_theta_min 3.047
_diffrn_source 'micro-focus sealed X-ray tube'
_diffrn_source_type 'SuperNova (Cu) X-ray Source'
_exptl_absorpt_coefficient_mu 2.568
_exptl_absorpt_correction_T_max 1.00000
_exptl_absorpt_correction_T_min 0.14375
_exptl_absorpt_correction_type multi-scan
_exptl_absorpt_process_details
;
CrysAlisPro 1.171.38.41 (Rigaku Oxford Diffraction, 2015)
Empirical absorption correction using spherical harmonics,
 implemented in SCALE3 ABSPACK scaling algorithm.
;
_exptl_crystal_colour colourless
_exptl_crystal_colour_primary colourless
_exptl_crystal_density_diffrn 1.419
_exptl_crystal_description block
_exptl_crystal_F_000 1120
_exptl_crystal_size_max 0.244
_exptl_crystal_size_mid 0.198
_exptl_crystal_size_min 0.089
_refine_diff_density_max 0.527
_refine_diff_density_min -0.350
_refine_diff_density_rms 0.065
_refine_ls_extinction_method none
_refine_ls_goodness_of_fit_ref 1.033
_refine_ls_hydrogen_treatment constr
_refine_ls_matrix_type full
_refine_ls_number_parameters 320
_refine_ls_number_reflns 5005
_refine_ls_number_restraints 0
_refine_ls_restrained_S_all 1.033
_refine_ls_R_factor_all 0.0874
_refine_ls_R_factor_gt 0.0598
_refine_ls_shift/su_max 0.001
_refine_ls_shift/su_mean 0.000
_refine_ls_structure_factor_coef Fsqd
_refine_ls_weighting_details 'w=1/[\s^2^(Fo^2^)+(0.0898P)^2^+0.3820P] where P=(Fo^2^+2Fc^2^)/3'
_refine_ls_weighting_scheme calc
_refine_ls_wR_factor_gt 0.1557
_refine_ls_wR_factor_ref 0.1828
_reflns_Friedel_coverage 0.000
_reflns_number_gt 3327
_reflns_number_total 5005
_reflns_threshold_expression 'I > 2\s(I)'
_cod_data_source_file jo7b00169_si_002.cif
_cod_data_source_block compound_5
_cod_depositor_comments 'Adding full bibliography for 4032384--4032390.cif.'
_cod_database_code 4032385
_chemical_oxdiff_formula 'C26 H27 Br N2 O6'
_chemical_oxdiff_usercomment 'REKHA'S SAMPLE'
_shelx_space_group_comment
;
The symmetry employed for this shelxl refinement is uniquely defined
by the following loop, which should always be used as a source of
symmetry information in preference to the above space-group names.
They are only intended as comments.
;
_reflns_odcompleteness_completeness 99.96
_reflns_odcompleteness_iscentric 1
_reflns_odcompleteness_theta 66.97
_olex2_refinement_description
;
1. Fixed Uiso
 At 1.2 times of:
  All C(H) groups, All C(H,H) groups
 At 1.5 times of:
  All C(H,H,H) groups
2.a Ternary CH refined with riding coordinates:
 C7(H7), C8(H8), C9(H9), C10(H10), C16(H16), C18(H18), C19(H19)
2.b Secondary CH2 refined with riding coordinates:
 C20(H20A,H20B), C25(H25A,H25B)
2.c Aromatic/amide H refined with riding coordinates:
 C2(H2), C3(H3), C5(H5), C6(H6)
2.d Idealised Me refined as rotating group:
 C14(H14A,H14B,H14C), C17(H17A,H17B,H17C), C22(H22A,H22B,H22C), C26(H26A,H26B,
 H26C)
;
_shelx_shelxl_version_number 2014/7
_olex2_date_sample_data_collection 2016-02-23
_olex2_submission_special_instructions 'No special instructions were received'
_oxdiff_exptl_absorpt_empirical_details
;
Empirical correction (ABSPACK) includes:
- Absorption correction using spherical harmonics
- Frame scaling
;
_oxdiff_exptl_absorpt_empirical_full_max 3.404
_oxdiff_exptl_absorpt_empirical_full_min 0.194

loop_
_space_group_symop_operation_xyz
'x, y, z'
'-x, y+1/2, -z+1/2'
'-x, -y, -z'
'x, -y-1/2, z-1/2'

loop_
_atom_site_label
_atom_site_type_symbol
_atom_site_fract_x
_atom_site_fract_y
_atom_site_fract_z
_atom_site_U_iso_or_equiv
_atom_site_adp_type
_atom_site_occupancy
_atom_site_site_symmetry_order
_atom_site_calc_flag
_atom_site_refinement_flags_posn
Br1 Br 0.73756(3) 0.59275(5) 0.39209(4) 0.0913(2) Uani 1 1 d .
O1 O 0.3365(3) 0.5078(4) 0.2202(3) 0.1335(18) Uani 1 1 d .
O2 O 0.0390(2) 0.6209(3) 0.1031(3) 0.1135(13) Uani 1 1 d .
O3 O 0.0732(3) 1.1559(3) 0.2227(3) 0.0995(10) Uani 1 1 d .
O4 O 0.2192(4) 0.9808(6) 0.5017(3) 0.163(2) Uani 1 1 d .
O5 O 0.3339(2) 0.6693(3) 0.4985(2) 0.0869(9) Uani 1 1 d .
O6 O 0.4169(2) 0.8232(3) 0.48298(17) 0.0778(8) Uani 1 1 d .
N1 N 0.1833(3) 0.5398(3) 0.1670(3) 0.0771(9) Uani 1 1 d .
N2 N 0.1577(3) 1.0892(5) 0.3681(3) 0.1032(15) Uani 1 1 d .
C1 C 0.6169(2) 0.6532(4) 0.3668(2) 0.0607(9) Uani 1 1 d .
C2 C 0.5890(2) 0.7606(4) 0.3203(3) 0.0651(9) Uani 1 1 d .
H2 H 0.6290 0.8061 0.3041 0.078 Uiso 1 1 calc R
C3 C 0.4998(2) 0.8014(3) 0.2974(2) 0.0581(8) Uani 1 1 d .
H3 H 0.4802 0.8749 0.2657 0.070 Uiso 1 1 calc R
C4 C 0.4395(2) 0.7344(3) 0.3210(2) 0.0497(7) Uani 1 1 d .
C5 C 0.4716(3) 0.6275(3) 0.3705(3) 0.0610(9) Uani 1 1 d .
H5 H 0.4324 0.5820 0.3879 0.073 Uiso 1 1 calc R
C6 C 0.5606(3) 0.5865(4) 0.3948(3) 0.0653(9) Uani 1 1 d .
H6 H 0.5819 0.5154 0.4293 0.078 Uiso 1 1 calc R
C7 C 0.3398(2) 0.7780(3) 0.2864(2) 0.0498(7) Uani 1 1 d .
H7 H 0.3400 0.8661 0.2740 0.060 Uiso 1 1 calc R
C8 C 0.2766(2) 0.7155(4) 0.1930(2) 0.0577(8) Uani 1 1 d .
H8 H 0.2999 0.7375 0.1476 0.069 Uiso 1 1 calc R
C9 C 0.1752(2) 0.7540(3) 0.1558(2) 0.0568(8) Uani 1 1 d .
H9 H 0.1585 0.7975 0.0977 0.068 Uiso 1 1 calc R
C10 C 0.1556(2) 0.8385(3) 0.2224(2) 0.0531(8) Uani 1 1 d .
H10 H 0.1865 0.9165 0.2232 0.064 Uiso 1 1 calc R
C11 C 0.2031(2) 0.7867(3) 0.3188(2) 0.0531(8) Uani 1 1 d .
C12 C 0.2940(2) 0.7637(3) 0.3516(2) 0.0505(7) Uani 1 1 d .
C13 C 0.2736(3) 0.5779(4) 0.1981(3) 0.0754(11) Uani 1 1 d .
C14 C 0.1562(5) 0.4120(5) 0.1521(5) 0.118(2) Uani 1 1 d .
H14A H 0.2060 0.3640 0.1510 0.177 Uiso 1 1 calc GR
H14B H 0.1031 0.4035 0.0947 0.177 Uiso 1 1 calc GR
H14C H 0.1414 0.3837 0.2008 0.177 Uiso 1 1 calc GR
C15 C 0.1218(3) 0.6347(4) 0.1373(3) 0.0726(10) Uani 1 1 d .
C16 C 0.0537(2) 0.8705(4) 0.1959(2) 0.0614(9) Uani 1 1 d .
H16 H 0.0215 0.7935 0.1949 0.074 Uiso 1 1 calc R
C17 C 0.0076(3) 0.9267(5) 0.1007(3) 0.0794(12) Uani 1 1 d .
H17A H 0.0459 0.9910 0.0949 0.119 Uiso 1 1 calc GR
H17B H -0.0512 0.9601 0.0916 0.119 Uiso 1 1 calc GR
H17C H -0.0010 0.8646 0.0555 0.119 Uiso 1 1 calc GR
C18 C 0.0472(3) 0.9526(4) 0.2711(3) 0.0705(10) Uani 1 1 d .
H18 H -0.0181 0.9647 0.2570 0.085 Uiso 1 1 calc R
C19 C 0.0951(3) 0.8957(5) 0.3678(3) 0.0865(15) Uani 1 1 d .
H19 H 0.0500 0.8834 0.3934 0.104 Uiso 1 1 calc R
C20 C 0.1449(3) 0.7755(4) 0.3707(3) 0.0735(11) Uani 1 1 d .
H20A H 0.1835 0.7540 0.4339 0.088 Uiso 1 1 calc R
H20B H 0.1000 0.7104 0.3442 0.088 Uiso 1 1 calc R
C21 C 0.0913(3) 1.0762(5) 0.2806(3) 0.0804(13) Uani 1 1 d .
C22 C 0.2119(5) 1.2020(8) 0.4007(6) 0.168(4) Uani 1 1 d .
H22A H 0.1737 1.2654 0.4076 0.252 Uiso 1 1 calc GR
H22B H 0.2348 1.2278 0.3571 0.252 Uiso 1 1 calc GR
H22C H 0.2629 1.1867 0.4587 0.252 Uiso 1 1 calc GR
C23 C 0.1649(4) 0.9891(7) 0.4233(4) 0.113(2) Uani 1 1 d .
C24 C 0.3490(2) 0.7433(4) 0.4506(2) 0.0616(9) Uani 1 1 d .
C25 C 0.4790(4) 0.8145(8) 0.5803(3) 0.125(2) Uani 1 1 d .
H25A H 0.4474 0.8429 0.6165 0.150 Uiso 1 1 calc R
H25B H 0.4963 0.7294 0.5961 0.150 Uiso 1 1 calc R
C26 C 0.5566(6) 0.8833(10) 0.6008(5) 0.188(5) Uani 1 1 d .
H26A H 0.5890 0.8537 0.5664 0.282 Uiso 1 1 calc GR
H26B H 0.5956 0.8771 0.6651 0.282 Uiso 1 1 calc GR
H26C H 0.5396 0.9676 0.5852 0.282 Uiso 1 1 calc GR

loop_
_atom_site_aniso_label
_atom_site_aniso_U_11
_atom_site_aniso_U_22
_atom_site_aniso_U_33
_atom_site_aniso_U_23
_atom_site_aniso_U_13
_atom_site_aniso_U_12
Br1 0.0580(3) 0.0933(4) 0.1199(5) -0.0164(3) 0.0350(3) 0.0128(2)
O1 0.091(2) 0.089(3) 0.165(4) -0.058(3) -0.001(2) 0.027(2)
O2 0.0665(19) 0.093(3) 0.178(4) -0.035(2) 0.049(2) -0.0190(17)
O3 0.106(2) 0.081(2) 0.113(3) 0.005(2) 0.049(2) 0.0132(19)
O4 0.181(5) 0.200(5) 0.066(2) -0.024(3) 0.011(2) 0.080(4)
O5 0.0799(18) 0.098(2) 0.0821(18) 0.0461(17) 0.0334(15) 0.0113(16)
O6 0.0771(17) 0.102(2) 0.0509(14) 0.0008(13) 0.0241(12) -0.0122(15)
N1 0.087(2) 0.058(2) 0.102(3) -0.0128(18) 0.055(2) -0.0068(17)
N2 0.085(3) 0.117(4) 0.094(3) -0.033(3) 0.024(2) 0.027(2)
C1 0.0503(17) 0.060(2) 0.071(2) -0.0106(18) 0.0247(16) 0.0051(15)
C2 0.0545(18) 0.064(2) 0.086(2) -0.0029(19) 0.0389(18) -0.0081(16)
C3 0.0616(19) 0.048(2) 0.067(2) 0.0008(15) 0.0295(16) -0.0031(15)
C4 0.0498(16) 0.0471(19) 0.0564(17) 0.0008(14) 0.0266(13) 0.0009(13)
C5 0.064(2) 0.051(2) 0.076(2) 0.0099(17) 0.0369(17) 0.0017(16)
C6 0.063(2) 0.055(2) 0.077(2) 0.0056(18) 0.0291(18) 0.0091(16)
C7 0.0540(16) 0.0457(18) 0.0534(17) 0.0032(14) 0.0261(14) 0.0010(13)
C8 0.0534(17) 0.071(2) 0.0574(18) -0.0052(16) 0.0315(15) -0.0015(15)
C9 0.0580(18) 0.064(2) 0.0519(17) 0.0033(15) 0.0267(14) -0.0001(16)
C10 0.0501(16) 0.060(2) 0.0536(17) 0.0114(15) 0.0259(14) 0.0033(14)
C11 0.0563(17) 0.053(2) 0.0548(18) 0.0115(15) 0.0287(14) 0.0086(14)
C12 0.0547(16) 0.0462(19) 0.0559(17) 0.0083(14) 0.0286(14) 0.0046(13)
C13 0.072(2) 0.067(3) 0.081(3) -0.021(2) 0.027(2) 0.007(2)
C14 0.145(6) 0.065(3) 0.181(6) -0.029(3) 0.105(5) -0.020(3)
C15 0.065(2) 0.072(3) 0.090(3) -0.014(2) 0.041(2) -0.0109(19)
C16 0.0514(17) 0.069(2) 0.065(2) 0.0152(17) 0.0258(15) 0.0070(16)
C17 0.065(2) 0.101(3) 0.062(2) 0.017(2) 0.0169(18) 0.017(2)
C18 0.058(2) 0.087(3) 0.075(2) 0.018(2) 0.0360(18) 0.0210(19)
C19 0.076(3) 0.133(4) 0.065(2) 0.024(3) 0.044(2) 0.040(3)
C20 0.062(2) 0.099(3) 0.070(2) 0.033(2) 0.0389(18) 0.020(2)
C21 0.069(2) 0.091(4) 0.085(3) 0.001(2) 0.037(2) 0.029(2)
C22 0.133(5) 0.136(7) 0.177(7) -0.076(6) 0.008(5) 0.015(5)
C23 0.122(4) 0.144(6) 0.067(3) -0.008(3) 0.035(3) 0.068(4)
C24 0.0579(19) 0.071(2) 0.062(2) 0.0160(18) 0.0306(16) 0.0113(17)
C25 0.101(4) 0.201(7) 0.053(3) 0.007(3) 0.014(2) -0.032(4)
C26 0.148(7) 0.262(11) 0.090(4) 0.035(5) -0.012(4) -0.088(7)

loop_
_atom_type_symbol
_atom_type_description
_atom_type_scat_dispersion_real
_atom_type_scat_dispersion_imag
_atom_type_scat_source
C C 0.0181 0.0091 'International Tables Vol C Tables 4.2.6.8 and 6.1.1.4'
H H 0.0000 0.0000 'International Tables Vol C Tables 4.2.6.8 and 6.1.1.4'
N N 0.0311 0.0180 'International Tables Vol C Tables 4.2.6.8 and 6.1.1.4'
O O 0.0492 0.0322 'International Tables Vol C Tables 4.2.6.8 and 6.1.1.4'
Br Br -0.6763 1.2805 'International Tables Vol C Tables 4.2.6.8 and 6.1.1.4'

loop_
_exptl_crystal_face_index_h
_exptl_crystal_face_index_k
_exptl_crystal_face_index_l
_exptl_crystal_face_perp_dist
1 -7 2 0.0982
8 0 -10 0.1261
6 3 -9 0.1264
-8 0 10 0.0913
6 3 4 0.0445
-5 6 2 0.0682
-6 -3 -4 0.0445
4 -6 2 0.0925
-1 0 -9 0.0836
10 0 -1 0.0638
4 2 7 0.0505
10 2 -3 0.0752
-2 -7 0 0.0869

loop_
_geom_angle_atom_site_label_1
_geom_angle_atom_site_label_2
_geom_angle_atom_site_label_3
_geom_angle
C24 O6 C25 117.2(4)
C13 N1 C14 123.0(4)
C15 N1 C13 112.9(4)
C15 N1 C14 123.2(5)
C21 N2 C22 122.7(6)
C21 N2 C23 113.5(5)
C23 N2 C22 123.7(6)
C2 C1 Br1 118.8(3)
C2 C1 C6 121.8(3)
C6 C1 Br1 119.4(3)
C1 C2 C3 119.0(3)
C4 C3 C2 121.1(3)
C3 C4 C7 118.6(3)
C5 C4 C3 118.0(3)
C5 C4 C7 123.3(3)
C4 C5 C6 121.5(3)
C1 C6 C5 118.5(4)
C4 C7 C8 111.4(3)
C12 C7 C4 116.8(3)
C12 C7 C8 108.3(3)
C9 C8 C7 113.8(3)
C13 C8 C7 113.7(3)
C13 C8 C9 104.0(3)
C8 C9 C10 112.5(3)
C15 C9 C8 105.0(3)
C15 C9 C10 112.7(3)
C11 C10 C9 109.2(3)
C11 C10 C16 112.4(3)
C16 C10 C9 116.3(3)
C12 C11 C10 117.4(3)
C12 C11 C20 126.2(3)
C20 C11 C10 116.2(3)
C11 C12 C7 117.8(3)
C11 C12 C24 120.3(3)
C24 C12 C7 121.3(3)
O1 C13 N1 122.7(4)
O1 C13 C8 127.8(4)
N1 C13 C8 109.4(3)
O2 C15 N1 123.6(4)
O2 C15 C9 127.9(4)
N1 C15 C9 108.5(3)
C10 C16 C18 109.1(3)
C17 C16 C10 112.1(3)
C17 C16 C18 113.1(3)
C16 C18 C19 112.9(3)
C21 C18 C16 114.6(3)
C21 C18 C19 104.2(4)
C20 C19 C18 114.0(4)
C23 C19 C18 104.9(4)
C23 C19 C20 108.5(4)
C11 C20 C19 110.7(3)
O3 C21 N2 123.1(5)
O3 C21 C18 127.9(4)
N2 C21 C18 109.0(5)
O4 C23 N2 124.4(8)
O4 C23 C19 127.3(7)
N2 C23 C19 108.3(4)
O5 C24 O6 122.8(3)
O5 C24 C12 126.9(4)
O6 C24 C12 110.2(3)
C26 C25 O6 111.2(5)

loop_
_geom_bond_atom_site_label_1
_geom_bond_atom_site_label_2
_geom_bond_distance
Br1 C1 1.913(3)
O1 C13 1.191(5)
O2 C15 1.211(5)
O3 C21 1.215(6)
O4 C23 1.197(6)
O5 C24 1.209(4)
O6 C24 1.314(5)
O6 C25 1.462(5)
N1 C13 1.378(6)
N1 C14 1.447(6)
N1 C15 1.366(6)
N2 C21 1.368(6)
N2 C22 1.467(9)
N2 C23 1.380(8)
C1 C2 1.358(5)
C1 C6 1.373(6)
C2 C3 1.387(5)
C3 C4 1.384(5)
C4 C5 1.382(5)
C4 C7 1.526(4)
C5 C6 1.382(5)
C7 C8 1.570(5)
C7 C12 1.520(4)
C8 C9 1.532(5)
C8 C13 1.503(6)
C9 C10 1.542(5)
C9 C15 1.514(5)
C10 C11 1.519(4)
C10 C16 1.542(5)
C11 C12 1.345(5)
C11 C20 1.496(5)
C12 C24 1.477(5)
C16 C17 1.522(5)
C16 C18 1.544(6)
C18 C19 1.545(5)
C18 C21 1.496(7)
C19 C20 1.521(6)
C19 C23 1.495(9)
C25 C26 1.365(9)

loop_
_exptl_oxdiff_crystal_face_indexfrac_h
_exptl_oxdiff_crystal_face_indexfrac_k
_exptl_oxdiff_crystal_face_indexfrac_l
_exptl_oxdiff_crystal_face_x
_exptl_oxdiff_crystal_face_y
_exptl_oxdiff_crystal_face_z
1.2773 -6.7805 1.8548 -0.1878 -0.3819 0.9049
7.6141 -0.4472 -9.6505 0.3889 0.8263 0.4074
6.0904 2.7434 -9.3257 0.4280 0.9017 -0.0610
-7.5117 0.0282 9.7346 -0.3992 -0.8473 -0.3504
6.3776 2.6142 3.9009 -0.8967 0.4261 -0.1197
-5.4832 5.9798 1.6908 0.1631 -0.0702 -0.9841
-6.3776 -2.6142 -3.9009 0.8967 -0.4261 0.1197
3.9994 -6.0000 2.0000 -0.4161 -0.1638 0.9067
-1.0001 -0.0000 -8.9999 0.9628 0.2659 0.0208
9.9997 -0.0000 -0.9999 -0.6490 0.6900 0.3839
4.0001 2.0000 6.9999 -1.0165 0.1208 -0.1508
9.9998 2.0000 -2.9999 -0.4785 0.8807 0.1406
-2.0005 -7.0000 0.0000 0.2433 -0.5406 0.8214
